data_4029656
loop_
_publ_author_name
'Liang, Demin'
'Zou, Yue'
'Wang, Quanrui'
'Goeke, Andreas'

_publ_section_title
;
 Sequential Diels-Alder Reaction/Rearrangement Sequence: Synthesis of
 Functionalized Bicyclo[2.2.1]heptane Derivatives and Revision of Their
 Relative Configuration.
;
_journal_issue 14
_journal_name_full 'The Journal of organic chemistry'
_journal_page_first 6726
_journal_page_last 6731
_journal_paper_doi 10.1021/jo500942a
_journal_volume 79
_journal_year 2014
_chemical_formula_sum 'C11 H16 O3'
_chemical_formula_weight 196.24
_chemical_name_systematic
; 
 ? 
;
_space_group_IT_number 14
_symmetry_cell_setting monoclinic
_symmetry_space_group_name_Hall '-P 2ybc'
_symmetry_space_group_name_H-M 'P 1 21/c 1'
_atom_sites_solution_hydrogens geom
_atom_sites_solution_primary direct
_atom_sites_solution_secondary difmap
_audit_creation_method SHELXL-97
_cell_angle_alpha 90.00
_cell_angle_beta 94.09(3)
_cell_angle_gamma 90.00
_cell_formula_units_Z 4
_cell_length_a 6.282(15)
_cell_length_b 25.09(6)
_cell_length_c 6.268(15)
_cell_measurement_reflns_used 969
_cell_measurement_temperature 293(2)
_cell_measurement_theta_max 26.208
_cell_measurement_theta_min 3.251
_cell_volume 985(4)
_computing_cell_refinement 'Bruker SMART'
_computing_data_collection 'Bruker SMART'
_computing_data_reduction 'Bruker SHELXTL'
_computing_molecular_graphics 'Bruker SHELXTL'
_computing_publication_material 'Bruker SHELXTL'
_computing_structure_refinement 'SHELXL-97 (Sheldrick, 1997)'
_computing_structure_solution 'SHELXS-97 (Sheldrick, 1990)'
_diffrn_ambient_temperature 293(2)
_diffrn_measured_fraction_theta_full 0.971
_diffrn_measured_fraction_theta_max 0.971
_diffrn_measurement_device_type 'CCD area detector'
_diffrn_measurement_method 'phi and omega scans'
_diffrn_radiation_monochromator graphite
_diffrn_radiation_source 'fine-focus sealed tube'
_diffrn_radiation_type MoK\a
_diffrn_radiation_wavelength 0.71073
_diffrn_reflns_av_R_equivalents 0.0299
_diffrn_reflns_av_sigmaI/netI 0.0398
_diffrn_reflns_limit_h_max 7
_diffrn_reflns_limit_h_min -7
_diffrn_reflns_limit_k_max 29
_diffrn_reflns_limit_k_min -23
_diffrn_reflns_limit_l_max 6
_diffrn_reflns_limit_l_min -7
_diffrn_reflns_number 3813
_diffrn_reflns_theta_full 25.00
_diffrn_reflns_theta_max 25.00
_diffrn_reflns_theta_min 3.25
_exptl_absorpt_coefficient_mu 0.095
_exptl_absorpt_correction_T_max 0.9924
_exptl_absorpt_correction_T_min 0.9675
_exptl_absorpt_correction_type multi-scan
_exptl_absorpt_process_details sadabs
_exptl_crystal_colour colorless
_exptl_crystal_density_diffrn 1.323
_exptl_crystal_density_method 'not measured'
_exptl_crystal_description prism
_exptl_crystal_F_000 424
_exptl_crystal_size_max 0.35
_exptl_crystal_size_mid 0.15
_exptl_crystal_size_min 0.08
_refine_diff_density_max 0.179
_refine_diff_density_min -0.206
_refine_diff_density_rms 0.048
_refine_ls_extinction_method none
_refine_ls_goodness_of_fit_ref 1.102
_refine_ls_hydrogen_treatment constr
_refine_ls_matrix_type full
_refine_ls_number_parameters 127
_refine_ls_number_reflns 1689
_refine_ls_number_restraints 0
_refine_ls_restrained_S_all 1.102
_refine_ls_R_factor_all 0.0689
_refine_ls_R_factor_gt 0.0529
_refine_ls_shift/su_max 0.000
_refine_ls_shift/su_mean 0.000
_refine_ls_structure_factor_coef Fsqd
_refine_ls_weighting_details 'calc w=1/[\s^2^(Fo^2^)+(0.0983P)^2^+0.0909P] where P=(Fo^2^+2Fc^2^)/3'
_refine_ls_weighting_scheme calc
_refine_ls_wR_factor_gt 0.1495
_refine_ls_wR_factor_ref 0.1654
_reflns_number_gt 1306
_reflns_number_total 1689
_reflns_threshold_expression >2sigma(I)
_cod_data_source_file jo500942a_si_002.cif
_cod_data_source_block f71018b
_cod_depositor_comments
;
The following automatic conversions were performed:

'_symmetry_cell_setting' value 'Monoclinic' changed to 'monoclinic'
according to
/usr/data/users/saulius/crontab/automatic-downloads/rss-feeds/ACS/lib/dictionaries/cif_core.dic
dictionary named 'cif_core.dic' version 2.4.2 from 2011-04-26.

Automatic conversion script
Id: cif_fix_values 2281 2013-09-26 08:29:07Z andrius 

 Adding full bibliography for 4029656--4029657.cif.
;
_cod_original_sg_symbol_H-M P2(1)/c
_cod_database_code 4029656

loop_
_symmetry_equiv_pos_as_xyz
'x, y, z'
'-x, y+1/2, -z+1/2'
'-x, -y, -z'
'x, -y-1/2, z-1/2'

loop_
_atom_site_label
_atom_site_type_symbol
_atom_site_fract_x
_atom_site_fract_y
_atom_site_fract_z
_atom_site_U_iso_or_equiv
_atom_site_adp_type
_atom_site_occupancy
_atom_site_symmetry_multiplicity
_atom_site_calc_flag
_atom_site_refinement_flags
O1 O 0.2387(3) 0.50052(8) 1.1372(4) 0.0861(7) Uani 1 1 d .
O2 O 0.1123(3) 0.57825(6) 1.0415(2) 0.0554(5) Uani 1 1 d .
O3 O 0.5700(2) 0.68349(6) 0.8096(2) 0.0489(5) Uani 1 1 d .
C1 C 0.2038(4) 0.53236(9) 1.0007(4) 0.0575(7) Uani 1 1 d .
C2 C 0.2490(4) 0.52869(9) 0.7740(4) 0.0611(7) Uani 1 1 d .
H2A H 0.1700 0.4994 0.7051 0.073 Uiso 1 1 calc R
H2B H 0.4001 0.5228 0.7608 0.073 Uiso 1 1 calc R
C3 C 0.1807(3) 0.58071(8) 0.6733(3) 0.0448(6) Uani 1 1 d .
H3A H 0.0770 0.5749 0.5513 0.054 Uiso 1 1 calc R
C4 C 0.3549(3) 0.61897(8) 0.6140(3) 0.0411(5) Uani 1 1 d .
C5 C 0.2424(4) 0.66589(9) 0.5044(3) 0.0560(6) Uani 1 1 d .
H5A H 0.1388 0.6539 0.3924 0.067 Uiso 1 1 calc R
H5B H 0.3439 0.6894 0.4425 0.067 Uiso 1 1 calc R
C6 C 0.1324(4) 0.69396(9) 0.6816(4) 0.0553(6) Uani 1 1 d .
H6A H 0.1818 0.7304 0.6991 0.066 Uiso 1 1 calc R
H6B H -0.0213 0.6939 0.6527 0.066 Uiso 1 1 calc R
C7 C 0.1977(3) 0.66095(8) 0.8759(3) 0.0419(5) Uani 1 1 d .
H7A H 0.1887 0.6793 1.0130 0.050 Uiso 1 1 calc R
C8 C 0.0764(3) 0.60992(8) 0.8542(3) 0.0432(5) Uani 1 1 d .
H8A H -0.0761 0.6161 0.8189 0.052 Uiso 1 1 calc R
C9 C 0.4205(3) 0.64282(7) 0.8292(3) 0.0375(5) Uani 1 1 d .
H9A H 0.4745 0.6155 0.9309 0.045 Uiso 1 1 calc R
C10 C 0.6454(4) 0.70488(10) 1.0045(4) 0.0615(7) Uani 1 1 d .
H10A H 0.7466 0.7325 0.9811 0.092 Uiso 1 1 calc R
H10B H 0.7133 0.6774 1.0916 0.092 Uiso 1 1 calc R
H10C H 0.5283 0.7195 1.0758 0.092 Uiso 1 1 calc R
C11 C 0.5319(4) 0.59554(10) 0.4929(3) 0.0587(7) Uani 1 1 d .
H11A H 0.5932 0.5656 0.5704 0.088 Uiso 1 1 calc R
H11B H 0.6398 0.6221 0.4770 0.088 Uiso 1 1 calc R
H11C H 0.4751 0.5840 0.3542 0.088 Uiso 1 1 calc R

loop_
_atom_site_aniso_label
_atom_site_aniso_U_11
_atom_site_aniso_U_22
_atom_site_aniso_U_33
_atom_site_aniso_U_23
_atom_site_aniso_U_13
_atom_site_aniso_U_12
O1 0.0636(13) 0.0757(13) 0.1150(16) 0.0503(12) -0.0214(11) -0.0188(9)
O2 0.0569(10) 0.0569(10) 0.0522(9) 0.0103(7) 0.0027(7) -0.0144(8)
O3 0.0550(10) 0.0478(9) 0.0444(8) -0.0023(6) 0.0062(7) -0.0166(6)
C1 0.0375(12) 0.0534(14) 0.0791(16) 0.0168(12) -0.0129(11) -0.0165(10)
C2 0.0477(14) 0.0399(13) 0.0954(19) -0.0023(12) 0.0026(12) -0.0031(10)
C3 0.0417(12) 0.0436(12) 0.0472(11) -0.0090(9) -0.0087(9) -0.0002(8)
C4 0.0447(12) 0.0448(11) 0.0337(10) -0.0038(8) 0.0008(9) 0.0006(9)
C5 0.0672(16) 0.0602(14) 0.0396(11) 0.0075(10) -0.0040(11) 0.0043(11)
C6 0.0594(15) 0.0462(12) 0.0601(14) 0.0058(10) 0.0033(11) 0.0110(10)
C7 0.0459(12) 0.0405(11) 0.0396(10) -0.0042(8) 0.0050(9) 0.0016(8)
C8 0.0371(12) 0.0470(12) 0.0448(11) 0.0004(9) -0.0020(9) -0.0002(9)
C9 0.0405(12) 0.0373(10) 0.0344(10) 0.0005(8) 0.0004(8) -0.0048(8)
C10 0.0600(15) 0.0632(15) 0.0617(14) -0.0207(12) 0.0063(12) -0.0181(12)
C11 0.0614(16) 0.0674(15) 0.0485(12) -0.0140(11) 0.0129(11) 0.0041(11)

loop_
_atom_type_symbol
_atom_type_description
_atom_type_scat_dispersion_real
_atom_type_scat_dispersion_imag
_atom_type_scat_source
C C 0.0033 0.0016 'International Tables Vol C Tables 4.2.6.8 and 6.1.1.4'
H H 0.0000 0.0000 'International Tables Vol C Tables 4.2.6.8 and 6.1.1.4'
O O 0.0106 0.0060 'International Tables Vol C Tables 4.2.6.8 and 6.1.1.4'

loop_
_geom_angle_atom_site_label_1
_geom_angle_atom_site_label_2
_geom_angle_atom_site_label_3
_geom_angle
C1 O2 C8 111.9(2)
C10 O3 C9 113.25(18)
O1 C1 O2 120.7(3)
O1 C1 C2 128.3(3)
O2 C1 C2 111.0(2)
C1 C2 C3 106.4(2)
C1 C2 H2A 110.4
C3 C2 H2A 110.4
C1 C2 H2B 110.4
C3 C2 H2B 110.4
H2A C2 H2B 108.6
C2 C3 C4 117.6(2)
C2 C3 C8 103.2(2)
C4 C3 C8 103.4(2)
C2 C3 H3A 110.7
C4 C3 H3A 110.7
C8 C3 H3A 110.7
C9 C4 C11 116.2(2)
C9 C4 C5 100.8(2)
C11 C4 C5 114.3(2)
C9 C4 C3 100.79(19)
C11 C4 C3 116.5(2)
C5 C4 C3 106.3(2)
C4 C5 C6 104.5(2)
C4 C5 H5A 110.8
C6 C5 H5A 110.8
C4 C5 H5B 110.8
C6 C5 H5B 110.8
H5A C5 H5B 108.9
C7 C6 C5 103.0(2)
C7 C6 H6A 111.2
C5 C6 H6A 111.2
C7 C6 H6B 111.2
C5 C6 H6B 111.2
H6A C6 H6B 109.1
C8 C7 C6 106.9(2)
C8 C7 C9 101.4(2)
C6 C7 C9 102.14(18)
C8 C7 H7A 114.9
C6 C7 H7A 114.9
C9 C7 H7A 114.9
O2 C8 C7 110.8(2)
O2 C8 C3 107.0(2)
C7 C8 C3 103.6(2)
O2 C8 H8A 111.7
C7 C8 H8A 111.7
C3 C8 H8A 111.7
O3 C9 C4 110.74(17)
O3 C9 C7 115.6(2)
C4 C9 C7 95.43(18)
O3 C9 H9A 111.4
C4 C9 H9A 111.4
C7 C9 H9A 111.4
O3 C10 H10A 109.5
O3 C10 H10B 109.5
H10A C10 H10B 109.5
O3 C10 H10C 109.5
H10A C10 H10C 109.5
H10B C10 H10C 109.5
C4 C11 H11A 109.5
C4 C11 H11B 109.5
H11A C11 H11B 109.5
C4 C11 H11C 109.5
H11A C11 H11C 109.5
H11B C11 H11C 109.5

loop_
_geom_bond_atom_site_label_1
_geom_bond_atom_site_label_2
_geom_bond_distance
O1 C1 1.180(3)
O2 C1 1.320(4)
O2 C8 1.422(3)
O3 C10 1.386(4)
O3 C9 1.398(3)
C1 C2 1.472(5)
C2 C3 1.499(4)
C2 H2A 0.9700
C2 H2B 0.9700
C3 C4 1.522(4)
C3 C8 1.536(4)
C3 H3A 0.9800
C4 C9 1.506(4)
C4 C11 1.509(4)
C4 C5 1.512(4)
C5 C6 1.522(4)
C5 H5A 0.9700
C5 H5B 0.9700
C6 C7 1.505(4)
C6 H6A 0.9700
C6 H6B 0.9700
C7 C8 1.491(4)
C7 C9 1.520(4)
C7 H7A 0.9800
C8 H8A 0.9800
C9 H9A 0.9800
C10 H10A 0.9600
C10 H10B 0.9600
C10 H10C 0.9600
C11 H11A 0.9600
C11 H11B 0.9600
C11 H11C 0.9600
